data_7236532
loop_
_publ_author_name
'Logan, Matthew W.'
'Ayad, Suliman'
'Adamson, Jeremy D.'
'Dilbeck, Tristan'
'Hanson, Kenneth'
'Uribe-Romo, Fernando J.'

_publ_section_title
;
 Systematic variation of the optical bandgap in titanium based
 isoreticular metal--organic frameworks for photocatalytic reduction of
 CO2 under blue light
;
_journal_issue 23
_journal_name_full 'Journal of Materials Chemistry A'
_journal_page_first 11854
_journal_paper_doi 10.1039/C7TA00437K
_journal_volume 5
_journal_year 2017
_chemical_formula_sum 'C1.395 N0.315 O2.415 Ti0.25'
_chemical_formula_weight 71.78
_chemical_name_systematic MIL-125-NHMe
_space_group_IT_number 139
_space_group_name_Hall '-I 4 2'
_space_group_name_H-M_alt 'I 4/m m m'
_symmetry_cell_setting tetragonal
_symmetry_space_group_name_H-M 'I 4/m m m'
_audit_creation_date 2016-12-14T23:54
_audit_creation_method 'created in GSAS-II'
_audit_update_record
;
2017-01-13 deposited with the CCDC.
2017-04-07 downloaded from the CCDC.
;
_cell_angle_alpha 90
_cell_angle_beta 90
_cell_angle_gamma 90
_cell_formula_units_Z 32
_cell_length_a 18.635(16)
_cell_length_b 18.635(16)
_cell_length_c 18.131(14)
_cell_volume 6296(9)
_computing_structure_refinement 'GSAS-II (Toby & Von Dreele, J. Appl. Cryst. 46, 544-549, 2013)'
_diffrn_ambient_pressure 100
_diffrn_ambient_temperature 300
_diffrn_radiation_polarisn_ratio 2.9(13)
_diffrn_radiation_probe x-ray
_diffrn_radiation_type K\a~1,2~
_pd_block_id 2016-12-14T23:54|C2|LoganMatt|MiniFlex600
_pd_calc_method 'Rietveld Refinement'
_pd_instr_location ' ?'
_pd_meas_2theta_range_inc 0.02000
_pd_meas_2theta_range_max 39.98000
_pd_meas_2theta_range_min 2.00000
_pd_phase_name MIL-125-NHMe_1
_pd_proc_2theta_range_inc 0.02000
_pd_proc_2theta_range_max 40.27629
_pd_proc_2theta_range_min 2.29629
_pd_proc_info_datetime 2016-12-14T23:54
_pd_proc_info_excluded_regions ' ?'
_pd_proc_ls_background_function
; Background function: "chebyschev" function with 6 terms:
    2928.983, -210.961, -1335.767, -3579.306, 4729.180, -878.250, 
;
_pd_proc_ls_pref_orient_corr
; Simple spherical harmonic correction Order = 2
    Coefficients:  0:0:C(2,0) = -0.98(10); 
;
_pd_proc_ls_profile_function
; Finger-Cox-Jephcoat function parameters U, V, W, X, Y, SH/L:
  peak variance(Gauss) = Utan(Th)^2^+Vtan(Th)+W:
  peak HW(Lorentz) = X/cos(Th)+Ytan(Th); SH/L = S/L+H/L
  U, V, W in (centideg)^2^, X & Y in centideg
    4.7(7)e3, -6.2(17)e2, 52(10), 11(6), -94(9), 0.0679(5), 
  Crystallite size model "isotropic" for MIL-125-NHMe_1 (microns)
  parameters: Size, G/L mix
    0(7), 1.000, 
  Mustrain model "isotropic" for MIL-125-NHMe_1 (10^6^)
    parameters: Mustrain, G/L mix
    1000.000, 1.000, 

;
_pd_proc_ls_prof_R_factor 0.06478
_pd_proc_ls_prof_wR_expected 0.01402
_pd_proc_ls_prof_wR_factor 0.08686
_pd_proc_number_of_points 1900
_pd_spec_mounting ' ?'
_refine_ls_goodness_of_fit_all 6.262
_refine_ls_matrix_type full
_refine_ls_number_parameters 39
_refine_ls_R_Fsqd_factor 0.15433
_refine_ls_wR_factor_obs 0.08686
_reflns_d_resolution_high 2.256
_reflns_d_resolution_low 13.177
_reflns_limit_h_max 8
_reflns_limit_h_min 8
_reflns_limit_k_max 0
_reflns_limit_k_min 0
_reflns_limit_l_max 2
_reflns_limit_l_min 2
_reflns_number_total 104
_cod_data_source_file c7ta00437k2.cif
_cod_data_source_block C2
_cod_original_cell_volume 6296(15)
_cod_database_code 7236532
_refine_ls_r_f_factor 0.16461
_gsas_proc_ls_prof_r_b_factor 0.05966
_gsas_proc_ls_prof_wr_b_factor 0.07286

loop_
_space_group_symop_id
_space_group_symop_operation_xyz
1 x,y,z
2 -y,x,z
3 -x,-y,z
4 y,-x,z
5 -x,y,z
6 -y,-x,z
7 x,-y,z
8 y,x,z
9 -x,-y,-z
10 y,-x,-z
11 x,y,-z
12 -y,x,-z
13 x,-y,-z
14 y,x,-z
15 -x,y,-z
16 -y,-x,-z
17 1/2+x,1/2+y,1/2+z
18 1/2-y,1/2+x,1/2+z
19 1/2-x,1/2-y,1/2+z
20 1/2+y,1/2-x,1/2+z
21 1/2-x,1/2+y,1/2+z
22 1/2-y,1/2-x,1/2+z
23 1/2+x,1/2-y,1/2+z
24 1/2+y,1/2+x,1/2+z
25 1/2-x,1/2-y,1/2-z
26 1/2+y,1/2-x,1/2-z
27 1/2+x,1/2+y,1/2-z
28 1/2-y,1/2+x,1/2-z
29 1/2+x,1/2-y,1/2-z
30 1/2+y,1/2+x,1/2-z
31 1/2-x,1/2+y,1/2-z
32 1/2-y,1/2-x,1/2-z

loop_
_atom_site_label
_atom_site_type_symbol
_atom_site_fract_x
_atom_site_fract_y
_atom_site_fract_z
_atom_site_occupancy
_atom_site_adp_type
_atom_site_U_iso_or_equiv
_atom_site_symmetry_multiplicity
O1 O 0.22590 0.14420 0.42680 1.000 Uiso 0.29(6) 32
C2 C 0.19291 0.28122 0.28426 0.130 Uiso -3.25(15) 32
N3 N 0.13742 0.31587 0.31910 0.250 Uiso 0.94(28) 32
C4 C 0.60116 0.90098 0.74832 0.130 Uiso 0.58(28) 32
C5 C 0.59591 0.72317 0.51695 0.130 Uiso 0.25(17) 32
C C 0.32953 0.89647 0.77716 0.130 Uiso 1(4)e1 32
Ti6 Ti 0.21437 0.06357 0.50000 0.500 Uiso -0.01(4) 16
O7 O 0.31110 0.05800 0.50000 0.500 Uiso 0.00(6) 16
C8 C 0.46333 0.06514 0.50000 0.500 Uiso 0.23(9) 16
N9 N 0.42348 0.12294 0.50000 0.130 Uiso 0.20(28) 16
O11 O 0.18190 0.00000 0.42650 0.500 Uiso -0.04(5) 16
O12 O 0.10740 0.10740 0.50000 0.250 Uiso -0.12(10) 8
C13 C 0.35070 0.00000 0.50000 0.250 Uiso -1.13(14) 8
C14 C 0.42650 0.00000 0.50000 0.250 Uiso 0.01(15) 8
C15 C 0.19400 0.19400 0.40230 0.500 Uiso 0.25(15) 16
C16 C 0.22250 0.22250 0.32090 0.500 Uiso -0.17(7) 16
O17 O 0.0579(20) 0.05793 0.2889(19) 0.627(27) Uiso 0.255 16
O21 O 0.00000 0.1917(27) 0.1673(18) 0.75(4) Uiso 0.138 16
O22 O 0.00000 0.187(6) 0.00000 0.65(6) Uiso 0.634 8

loop_
_atom_type_symbol
_atom_type_number_in_cell
C 44.64
N 10.08
O 77.275
Ti 8

loop_
_diffrn_radiation_wavelength
_diffrn_radiation_wavelength_wt
_diffrn_radiation_wavelength_id
1.54050 1.0 1
1.54430 0.5000 2

loop_
_geom_angle_atom_site_label_1
_geom_angle_atom_site_label_2
_geom_angle_atom_site_label_3
_geom_angle
_geom_angle_site_symmetry_1
_geom_angle_site_symmetry_2
_geom_angle_site_symmetry_3
_geom_angle_publ_flag
C2 C2 N3 119.97 32_555 1_555 1_555 yes
C2 C2 C16 123.389 32_555 1_555 1_555 yes
N3 C2 C16 116.607 1_555 1_555 1_555 yes
C C4 C 92.109 5_655 1_555 28_656 yes
C4 C C4 3.339 5_655 1_555 26_466 yes
Ti6 Ti6 O7 86.702 7_555 1_555 1_555 yes
Ti6 Ti6 O11 51.011 7_555 1_555 1_555 yes
O7 Ti6 O11 106.536 1_555 1_555 1_555 yes
Ti6 Ti6 O11 51.011 7_555 1_555 11_556 yes
O7 Ti6 O11 106.536 1_555 1_555 11_556 yes
O11 Ti6 O11 90.1 1_555 1_555 11_556 yes
Ti6 O7 C13 127.622 1_555 1_555 1_555 yes
C8 C8 N9 124.584 5_655 1_555 1_555 yes
C8 C8 C14 119.484 5_655 1_555 1_555 yes
N9 C8 C14 115.932 1_555 1_555 1_555 yes
Ti6 O11 Ti6 77.979 1_555 1_555 7_555 yes
O7 C13 O7 111.353 1_555 1_555 7_555 yes
O7 C13 C14 124.324 1_555 1_555 1_555 yes
O7 C13 C14 124.324 7_555 1_555 1_555 yes
C8 C14 C8 121.033 1_555 1_555 7_555 yes
C8 C14 C13 119.484 1_555 1_555 1_555 yes
C8 C14 C13 119.484 7_555 1_555 1_555 yes
O1 C15 O1 129.918 1_555 1_555 8_555 yes
C2 C16 C2 113.204 1_555 1_555 8_555 yes

loop_
_geom_bond_atom_site_label_1
_geom_bond_atom_site_label_2
_geom_bond_distance
_geom_bond_site_symmetry_1
_geom_bond_site_symmetry_2
_geom_bond_publ_flag
O1 Ti6 2.01618 1_555 1_555 yes
O1 C15 1.18826 1_555 1_555 yes
C2 C2 1.41712 1_555 32_555 yes
C2 N3 1.37305 1_555 1_555 yes
C2 C16 1.39384 1_555 1_555 yes
N3 C2 1.37305 1_555 1_555 yes
N3 C 1.7927 1_555 21_544 yes
C4 C 1.39601 1_555 5_655 yes
C4 C 1.41013 1_555 28_656 yes
C5 C5 0.61452 1_555 11_556 yes
C N3 1.7927 1_555 21_555 yes
C C4 1.39601 1_555 5_655 yes
C C4 1.41013 1_555 26_466 yes
Ti6 O1 2.01618 1_555 1_555 yes
Ti6 O1 2.01618 1_555 11_556 yes
Ti6 Ti6 2.36946 1_555 7_555 yes
Ti6 O7 1.80557 1_555 1_555 yes
Ti6 O11 1.88298 1_555 1_555 yes
Ti6 O11 1.88298 1_555 11_556 yes
Ti6 O12 2.15422 1_555 1_555 yes
O7 Ti6 1.80557 1_555 1_555 yes
O7 C13 1.30874 1_555 1_555 yes
C8 C8 1.3667 1_555 5_655 yes
C8 N9 1.3083 1_555 1_555 yes
C8 C14 1.39449 1_555 1_555 yes
N9 C8 1.3083 1_555 1_555 yes
O11 Ti6 1.88298 1_555 1_555 yes
O11 Ti6 1.88298 1_555 7_555 yes
O12 Ti6 2.15422 1_555 1_555 yes
O12 Ti6 2.15422 1_555 8_555 yes
C13 O7 1.30874 1_555 1_555 yes
C13 O7 1.30874 1_555 7_555 yes
C13 C14 1.41255 1_555 1_555 yes
C14 C8 1.39449 1_555 1_555 yes
C14 C8 1.39449 1_555 7_555 yes
C14 C13 1.41255 1_555 1_555 yes
C15 O1 1.18826 1_555 1_555 yes
C15 O1 1.18826 1_555 8_555 yes
C15 C16 1.65599 1_555 1_555 yes
C16 C2 1.39384 1_555 1_555 yes
C16 C2 1.39384 1_555 8_555 yes
C16 C15 1.65599 1_555 1_555 yes
